data_1561217
loop_
_publ_author_name
'Meng, Lingkun'
'Liu, Kang'
'Liang, Chen'
'Guo, Xiaolei'
'Han, Xu'
'Ren, Siyuan'
'Ma, Dingxuan'
'Li, Guanghua'
'Shi, Zhan'
'Feng, Shouhua'

_publ_section_title
;
 Three 3D metal coordination polymers based on triazol-functionalized
 rigid ligand: Synthesis, topological structure and properties
;
_journal_name_full 'Journal of Solid State Chemistry'
_journal_page_first 56
_journal_page_last 63
_journal_paper_doi 10.1016/j.jssc.2017.09.023
_journal_volume 258
_journal_year 2018
_chemical_formula_moiety 'C18 H12 N3 O7.50 Zn2'
_chemical_formula_sum 'C18 H12 N3 O7.5 Zn2'
_chemical_formula_weight 521.05
_space_group_IT_number 15
_space_group_name_Hall '-C 2yc'
_space_group_name_H-M_alt 'C 1 2/c 1'
_symmetry_cell_setting monoclinic
_symmetry_space_group_name_H-M 'C 1 2/c 1'
_atom_sites_solution_hydrogens geom
_atom_sites_solution_primary direct
_atom_sites_solution_secondary difmap
_cell_angle_alpha 90.00
_cell_angle_beta 115.20(3)
_cell_angle_gamma 90.00
_cell_formula_units_Z 8
_cell_length_a 18.910(4)
_cell_length_b 11.795(2)
_cell_length_c 21.010(4)
_cell_measurement_reflns_used 4810
_cell_measurement_temperature 293(2)
_cell_measurement_theta_max 27.44
_cell_measurement_theta_min 3.34
_cell_volume 4240.1(18)
_computing_cell_refinement Process-auto
_computing_data_collection Process-auto
_computing_data_reduction Process-auto
_computing_structure_refinement 'SHELXL-97 (Sheldrick, 1997)'
_computing_structure_solution 'SHELXS-97 (Sheldrick, 1990)'
_diffrn_ambient_temperature 293(2)
_diffrn_detector_area_resol_mean 10.0
_diffrn_measured_fraction_theta_full 0.993
_diffrn_measured_fraction_theta_max 0.993
_diffrn_measurement_device_type CCD
_diffrn_measurement_method omega-scan
_diffrn_radiation_monochromator graphite
_diffrn_radiation_source 'fine-focus sealed tube'
_diffrn_radiation_type MoK\a
_diffrn_radiation_wavelength 0.71073
_diffrn_reflns_av_R_equivalents 0.0636
_diffrn_reflns_av_sigmaI/netI 0.0478
_diffrn_reflns_limit_h_max 24
_diffrn_reflns_limit_h_min -24
_diffrn_reflns_limit_k_max 15
_diffrn_reflns_limit_k_min -15
_diffrn_reflns_limit_l_max 27
_diffrn_reflns_limit_l_min -27
_diffrn_reflns_number 19835
_diffrn_reflns_theta_full 27.44
_diffrn_reflns_theta_max 27.44
_diffrn_reflns_theta_min 3.34
_diffrn_standards_decay_% 0
_diffrn_standards_interval_count 0
_diffrn_standards_interval_time 0
_diffrn_standards_number 0
_exptl_absorpt_coefficient_mu 2.309
_exptl_absorpt_correction_T_max 0.6776
_exptl_absorpt_correction_T_min 0.6102
_exptl_absorpt_correction_type empirical
_exptl_absorpt_process_details SADABS
_exptl_crystal_colour colourless
_exptl_crystal_density_diffrn 1.632
_exptl_crystal_density_method 'not measured'
_exptl_crystal_description block
_exptl_crystal_F_000 2088
_exptl_crystal_size_max 0.21
_exptl_crystal_size_mid 0.19
_exptl_crystal_size_min 0.17
_refine_diff_density_max 0.999
_refine_diff_density_min -0.576
_refine_diff_density_rms 0.137
_refine_ls_extinction_method none
_refine_ls_goodness_of_fit_ref 1.100
_refine_ls_hydrogen_treatment mixed
_refine_ls_matrix_type full
_refine_ls_number_parameters 294
_refine_ls_number_reflns 4810
_refine_ls_number_restraints 1
_refine_ls_restrained_S_all 1.101
_refine_ls_R_factor_all 0.0707
_refine_ls_R_factor_gt 0.0509
_refine_ls_shift/su_max 0.000
_refine_ls_shift/su_mean 0.000
_refine_ls_structure_factor_coef Fsqd
_refine_ls_weighting_details 'calc w=1/[\s^2^(Fo^2^)+(0.0765P)^2^+14.8201P] where P=(Fo^2^+2Fc^2^)/3'
_refine_ls_weighting_scheme calc
_refine_ls_wR_factor_gt 0.1429
_refine_ls_wR_factor_ref 0.1531
_reflns_number_gt 3673
_reflns_number_total 4810
_reflns_threshold_expression >2sigma(I)
_cod_data_source_file JSSC-2018-258-56.cif
_cod_data_source_block 1
_cod_original_cell_volume 4240.0(15)
_cod_original_sg_symbol_H-M c2/c
_cod_original_formula_sum 'C18 H12 N3 O7.50 Zn2'
_cod_database_code 1561217

loop_
_symmetry_equiv_pos_as_xyz
'x, y, z'
'-x, y, -z+1/2'
'x+1/2, y+1/2, z'
'-x+1/2, y+1/2, -z+1/2'
'-x, -y, -z'
'x, -y, z-1/2'
'-x+1/2, -y+1/2, -z'
'x+1/2, -y+1/2, z-1/2'

loop_
_atom_site_label
_atom_site_type_symbol
_atom_site_fract_x
_atom_site_fract_y
_atom_site_fract_z
_atom_site_U_iso_or_equiv
_atom_site_adp_type
_atom_site_occupancy
_atom_site_symmetry_multiplicity
_atom_site_calc_flag
_atom_site_refinement_flags
_atom_site_disorder_assembly
_atom_site_disorder_group
Zn1 Zn 0.5000 0.55271(6) 0.2500 0.02367(19) Uani 1 2 d S . .
Zn2 Zn 0.47086(3) 0.64936(4) 0.37791(3) 0.02559(17) Uani 1 1 d . . .
Zn3 Zn 0.5000 0.81353(6) 0.2500 0.0339(2) Uani 1 2 d S . .
O1 O 0.59862(19) 0.5486(3) 0.34753(17) 0.0369(8) Uani 1 1 d . . .
O2 O 0.58594(19) 0.6510(3) 0.43144(18) 0.0355(8) Uani 1 1 d . . .
O3 O 0.9251(2) 0.5920(3) 0.68005(18) 0.0384(8) Uani 1 1 d . . .
O4 O 0.8188(3) 0.6912(5) 0.6633(2) 0.0714(16) Uani 1 1 d . . .
O5 O 0.9471(2) 0.9329(3) 0.28523(19) 0.0404(9) Uani 1 1 d . . .
O6 O 0.9429(2) 0.9932(3) 0.3849(2) 0.0412(9) Uani 1 1 d . . .
O7 O 0.44932(18) 0.6909(3) 0.28155(17) 0.0271(7) Uani 1 1 d D . .
H7 H 0.3942(13) 0.699(5) 0.254(3) 0.041 Uiso 1 1 d D . .
N1 N 0.8747(2) 0.4069(3) 0.45076(19) 0.0224(7) Uani 1 1 d . . .
N2 N 0.9449(2) 0.3747(3) 0.3918(2) 0.0298(9) Uani 1 1 d . . .
N3 N 0.9288(2) 0.2730(3) 0.4156(2) 0.0272(8) Uani 1 1 d . . .
C1 C 0.9118(3) 0.4547(4) 0.4130(2) 0.0277(10) Uani 1 1 d . . .
C2 C 0.8866(3) 0.2930(4) 0.4506(3) 0.0277(10) Uani 1 1 d . . .
C3 C 0.8264(2) 0.4669(4) 0.4783(2) 0.0226(9) Uani 1 1 d . . .
C4 C 0.7511(2) 0.4938(4) 0.4328(2) 0.0243(9) Uani 1 1 d . . .
H4 H 0.7298 0.4679 0.3866 0.029 Uiso 1 1 calc R . .
C5 C 0.7071(3) 0.5607(4) 0.4572(2) 0.0251(9) Uani 1 1 d . . .
C6 C 0.7401(3) 0.6005(4) 0.5261(2) 0.0283(10) Uani 1 1 d . . .
H6 H 0.7111 0.6468 0.5420 0.034 Uiso 1 1 calc R . .
C7 C 0.8164(3) 0.5712(4) 0.5714(2) 0.0270(10) Uani 1 1 d . . .
C8 C 0.8598(3) 0.5026(4) 0.5473(2) 0.0257(9) Uani 1 1 d . . .
H8 H 0.9105 0.4811 0.5773 0.031 Uiso 1 1 calc R . .
C9 C 0.6240(3) 0.5890(4) 0.4075(2) 0.0263(9) Uani 1 1 d . . .
C10 C 0.8550(3) 0.6225(5) 0.6443(3) 0.0354(11) Uani 1 1 d . . .
C11 C 0.9158(3) 0.5752(4) 0.3961(2) 0.0253(9) Uani 1 1 d . . .
C12 C 0.9296(3) 0.5979(4) 0.3374(3) 0.0381(12) Uani 1 1 d . . .
H12 H 0.9331 0.5385 0.3098 0.046 Uiso 1 1 calc R . .
C13 C 0.9380(4) 0.7086(4) 0.3198(3) 0.0402(13) Uani 1 1 d . . .
H13 H 0.9488 0.7231 0.2813 0.048 Uiso 1 1 calc R . .
C14 C 0.9307(3) 0.7977(4) 0.3594(3) 0.0284(10) Uani 1 1 d . . .
C15 C 0.9173(3) 0.7744(4) 0.4185(3) 0.0310(10) Uani 1 1 d . . .
H15 H 0.9135 0.8338 0.4459 0.037 Uiso 1 1 calc R . .
C16 C 0.9098(3) 0.6642(4) 0.4365(3) 0.0294(10) Uani 1 1 d . . .
H16 H 0.9007 0.6496 0.4759 0.035 Uiso 1 1 calc R . .
C17 C 0.9408(3) 0.9176(4) 0.3411(3) 0.0297(10) Uani 1 1 d . . .
C18 C 0.8564(4) 0.2068(4) 0.4845(3) 0.0463(15) Uani 1 1 d . . .
H18A H 0.8004 0.2090 0.4634 0.069 Uiso 1 1 calc R . .
H18B H 0.8759 0.2228 0.5338 0.069 Uiso 1 1 calc R . .
H18C H 0.8736 0.1328 0.4781 0.069 Uiso 1 1 calc R . .
O1W O 0.7829(8) 0.8513(12) 0.7475(9) 0.045(4) Uani 0.25 1 d P . .
O2W O 0.7550(7) 0.5836(15) 0.7626(9) 0.051(5) Uani 0.25 1 d P . .

loop_
_atom_site_aniso_label
_atom_site_aniso_U_11
_atom_site_aniso_U_22
_atom_site_aniso_U_33
_atom_site_aniso_U_23
_atom_site_aniso_U_13
_atom_site_aniso_U_12
Zn1 0.0282(4) 0.0212(4) 0.0201(4) 0.000 0.0088(3) 0.000
Zn2 0.0296(3) 0.0195(3) 0.0297(3) 0.0000(2) 0.0145(2) 0.0051(2)
Zn3 0.0448(5) 0.0221(4) 0.0229(4) 0.000 0.0028(4) 0.000
O1 0.0303(17) 0.051(2) 0.0204(17) -0.0068(15) 0.0022(14) 0.0158(16)
O2 0.0251(16) 0.050(2) 0.0292(18) -0.0062(16) 0.0093(15) 0.0125(15)
O3 0.0337(18) 0.039(2) 0.0277(18) -0.0092(15) -0.0011(15) 0.0041(16)
O4 0.052(3) 0.099(4) 0.045(3) -0.038(3) 0.003(2) 0.024(3)
O5 0.065(2) 0.0312(19) 0.0292(19) 0.0022(14) 0.0241(19) -0.0091(17)
O6 0.067(3) 0.0215(16) 0.048(2) 0.0004(16) 0.038(2) -0.0013(17)
O7 0.0255(16) 0.0265(16) 0.0254(17) 0.0023(13) 0.0073(14) 0.0046(13)
N1 0.0234(18) 0.0199(17) 0.0259(19) -0.0002(15) 0.0123(16) 0.0029(14)
N2 0.036(2) 0.0196(19) 0.042(2) 0.0017(17) 0.024(2) 0.0026(16)
N3 0.031(2) 0.0190(18) 0.036(2) 0.0005(16) 0.0184(18) 0.0040(15)
C1 0.029(2) 0.022(2) 0.031(3) 0.0014(18) 0.012(2) 0.0032(18)
C2 0.026(2) 0.022(2) 0.036(3) 0.0005(19) 0.016(2) 0.0011(18)
C3 0.025(2) 0.020(2) 0.025(2) 0.0006(17) 0.0125(19) 0.0019(17)
C4 0.026(2) 0.025(2) 0.021(2) 0.0003(17) 0.0095(18) 0.0033(18)
C5 0.025(2) 0.027(2) 0.024(2) -0.0013(18) 0.0110(19) 0.0036(18)
C6 0.026(2) 0.034(2) 0.026(2) -0.005(2) 0.0115(19) 0.0066(19)
C7 0.026(2) 0.031(2) 0.021(2) -0.0020(18) 0.0081(19) 0.0011(18)
C8 0.023(2) 0.027(2) 0.027(2) 0.0040(18) 0.0102(19) 0.0050(18)
C9 0.024(2) 0.031(2) 0.022(2) 0.0009(19) 0.0078(19) 0.0046(18)
C10 0.033(3) 0.044(3) 0.024(2) -0.010(2) 0.007(2) 0.005(2)
C11 0.026(2) 0.021(2) 0.031(2) 0.0015(18) 0.014(2) 0.0010(17)
C12 0.060(3) 0.023(2) 0.043(3) -0.003(2) 0.034(3) 0.002(2)
C13 0.068(4) 0.028(2) 0.042(3) 0.002(2) 0.040(3) -0.001(2)
C14 0.035(2) 0.022(2) 0.029(3) 0.0022(18) 0.015(2) 0.0001(19)
C15 0.042(3) 0.024(2) 0.033(3) -0.0022(19) 0.022(2) 0.002(2)
C16 0.041(3) 0.023(2) 0.031(3) 0.0010(18) 0.022(2) -0.0005(19)
C17 0.032(2) 0.023(2) 0.034(3) -0.0005(19) 0.014(2) -0.0009(19)
C18 0.062(4) 0.028(3) 0.065(4) 0.008(3) 0.043(3) 0.002(3)
O1W 0.023(7) 0.037(8) 0.070(11) -0.013(7) 0.015(7) 0.005(6)
O2W 0.015(6) 0.074(11) 0.054(10) 0.038(9) 0.005(7) -0.003(7)

loop_
_atom_type_symbol
_atom_type_description
_atom_type_scat_dispersion_real
_atom_type_scat_dispersion_imag
_atom_type_scat_source
C C 0.0033 0.0016 'International Tables Vol C Tables 4.2.6.8 and 6.1.1.4'
H H 0.0000 0.0000 'International Tables Vol C Tables 4.2.6.8 and 6.1.1.4'
N N 0.0061 0.0033 'International Tables Vol C Tables 4.2.6.8 and 6.1.1.4'
O O 0.0106 0.0060 'International Tables Vol C Tables 4.2.6.8 and 6.1.1.4'
Zn Zn 0.2839 1.4301 'International Tables Vol C Tables 4.2.6.8 and 6.1.1.4'

loop_
_geom_angle_atom_site_label_1
_geom_angle_atom_site_label_2
_geom_angle_atom_site_label_3
_geom_angle
_geom_angle_site_symmetry_1
_geom_angle_site_symmetry_3
O5 Zn1 O5 92.5(2) 3_445 4_645
O5 Zn1 O1 88.24(14) 3_445 2_655
O5 Zn1 O1 89.93(16) 4_645 2_655
O5 Zn1 O1 89.93(16) 3_445 .
O5 Zn1 O1 88.24(14) 4_645 .
O1 Zn1 O1 177.4(2) 2_655 .
O5 Zn1 O7 173.92(14) 3_445 2_655
O5 Zn1 O7 93.56(14) 4_645 2_655
O1 Zn1 O7 92.53(12) 2_655 2_655
O1 Zn1 O7 89.49(14) . 2_655
O5 Zn1 O7 93.56(14) 3_445 .
O5 Zn1 O7 173.92(14) 4_645 .
O1 Zn1 O7 89.49(14) 2_655 .
O1 Zn1 O7 92.53(12) . .
O7 Zn1 O7 80.42(17) 2_655 .
O5 Zn1 Zn3 133.76(11) 3_445 .
O5 Zn1 Zn3 133.76(11) 4_645 .
O1 Zn1 Zn3 91.32(10) 2_655 .
O1 Zn1 Zn3 91.32(10) . .
O7 Zn1 Zn3 40.21(9) 2_655 .
O7 Zn1 Zn3 40.21(9) . .
O6 Zn2 O7 111.96(15) 3_445 .
O6 Zn2 O2 103.61(17) 3_445 .
O7 Zn2 O2 106.30(15) . .
O6 Zn2 N3 120.04(15) 3_445 3_455
O7 Zn2 N3 106.73(15) . 3_455
O2 Zn2 N3 107.32(15) . 3_455
O3 Zn3 O3 108.5(2) 7_666 8_465
O3 Zn3 O7 118.13(15) 7_666 .
O3 Zn3 O7 112.01(14) 8_465 .
O3 Zn3 O7 112.01(14) 7_666 2_655
O3 Zn3 O7 118.13(15) 8_465 2_655
O7 Zn3 O7 87.23(18) . 2_655
O3 Zn3 Zn1 125.76(11) 7_666 .
O3 Zn3 Zn1 125.76(11) 8_465 .
O7 Zn3 Zn1 43.61(9) . .
O7 Zn3 Zn1 43.61(9) 2_655 .
C9 O1 Zn1 141.4(3) . .
C9 O2 Zn2 116.1(3) . .
C10 O3 Zn3 122.5(3) . 7_666
C17 O5 Zn1 134.5(3) . 3
C17 O6 Zn2 122.6(3) . 3
Zn2 O7 Zn3 127.50(17) . .
Zn2 O7 Zn1 101.98(14) . .
Zn3 O7 Zn1 96.17(13) . .
Zn2 O7 H7 110(3) . .
Zn3 O7 H7 106(3) . .
Zn1 O7 H7 114(3) . .
C2 N1 C1 106.0(4) . .
C2 N1 C3 127.8(4) . .
C1 N1 C3 125.9(4) . .
C1 N2 N3 106.9(4) . .
C2 N3 N2 109.0(4) . .
C2 N3 Zn2 142.9(3) . 3_545
N2 N3 Zn2 107.8(3) . 3_545
N2 C1 N1 109.5(4) . .
N2 C1 C11 122.0(4) . .
N1 C1 C11 128.5(4) . .
N3 C2 N1 108.6(4) . .
N3 C2 C18 126.3(4) . .
N1 C2 C18 125.1(4) . .
C4 C3 C8 122.5(4) . .
C4 C3 N1 118.5(4) . .
C8 C3 N1 118.8(4) . .
C3 C4 C5 118.7(4) . .
C3 C4 H4 120.7 . .
C5 C4 H4 120.7 . .
C6 C5 C4 120.0(4) . .
C6 C5 C9 121.3(4) . .
C4 C5 C9 118.7(4) . .
C7 C6 C5 120.2(4) . .
C7 C6 H6 119.9 . .
C5 C6 H6 119.9 . .
C6 C7 C8 119.7(4) . .
C6 C7 C10 120.4(4) . .
C8 C7 C10 119.7(4) . .
C3 C8 C7 118.9(4) . .
C3 C8 H8 120.6 . .
C7 C8 H8 120.6 . .
O1 C9 O2 125.9(4) . .
O1 C9 C5 117.2(4) . .
O2 C9 C5 116.9(4) . .
O4 C10 O3 125.6(5) . .
O4 C10 C7 119.7(4) . .
O3 C10 C7 114.7(4) . .
C16 C11 C12 119.5(4) . .
C16 C11 C1 123.8(4) . .
C12 C11 C1 116.6(4) . .
C13 C12 C11 120.3(4) . .
C13 C12 H12 119.8 . .
C11 C12 H12 119.8 . .
C14 C13 C12 120.2(4) . .
C14 C13 H13 119.9 . .
C12 C13 H13 119.9 . .
C13 C14 C15 119.2(4) . .
C13 C14 C17 120.4(4) . .
C15 C14 C17 120.3(4) . .
C16 C15 C14 120.6(4) . .
C16 C15 H15 119.7 . .
C14 C15 H15 119.7 . .
C15 C16 C11 120.1(4) . .
C15 C16 H16 120.0 . .
C11 C16 H16 120.0 . .
O5 C17 O6 126.7(4) . .
O5 C17 C14 116.9(4) . .
O6 C17 C14 116.5(4) . .
C2 C18 H18A 109.5 . .
C2 C18 H18B 109.5 . .
H18A C18 H18B 109.5 . .
C2 C18 H18C 109.5 . .
H18A C18 H18C 109.5 . .
H18B C18 H18C 109.5 . .

loop_
_geom_bond_atom_site_label_1
_geom_bond_atom_site_label_2
_geom_bond_distance
_geom_bond_site_symmetry_2
Zn1 O5 2.044(3) 3_445
Zn1 O5 2.044(3) 4_645
Zn1 O1 2.103(3) 2_655
Zn1 O1 2.103(3) .
Zn1 O7 2.134(3) 2_655
Zn1 O7 2.134(3) .
Zn1 Zn3 3.0763(12) .
Zn2 O6 1.939(3) 3_445
Zn2 O7 1.950(3) .
Zn2 O2 1.979(3) .
Zn2 N3 1.981(4) 3_455
Zn3 O3 1.907(3) 7_666
Zn3 O3 1.907(3) 8_465
Zn3 O7 1.998(3) .
Zn3 O7 1.998(3) 2_655
O1 C9 1.237(5) .
O2 C9 1.270(6) .
O3 C10 1.265(6) .
O3 Zn3 1.907(3) 7_666
O4 C10 1.231(6) .
O5 C17 1.243(6) .
O5 Zn1 2.044(3) 3
O6 C17 1.269(6) .
O6 Zn2 1.939(3) 3
O7 H7 0.957(19) .
N1 C2 1.362(6) .
N1 C1 1.382(6) .
N1 C3 1.457(5) .
N2 C1 1.312(6) .
N2 N3 1.382(5) .
N3 C2 1.316(6) .
N3 Zn2 1.981(4) 3_545
C1 C11 1.475(6) .
C2 C18 1.488(7) .
C3 C4 1.372(6) .
C3 C8 1.378(6) .
C4 C5 1.393(6) .
C4 H4 0.9300 .
C5 C6 1.392(6) .
C5 C9 1.508(6) .
C6 C7 1.392(6) .
C6 H6 0.9300 .
C7 C8 1.393(6) .
C7 C10 1.514(6) .
C8 H8 0.9300 .
C11 C16 1.385(6) .
C11 C12 1.391(7) .
C12 C13 1.384(7) .
C12 H12 0.9300 .
C13 C14 1.383(7) .
C13 H13 0.9300 .
C14 C15 1.395(6) .
C14 C17 1.500(6) .
C15 C16 1.379(6) .
C15 H15 0.9300 .
C16 H16 0.9300 .
C18 H18A 0.9600 .
C18 H18B 0.9600 .
C18 H18C 0.9600 .

loop_
_geom_hbond_atom_site_label_D
_geom_hbond_atom_site_label_H
_geom_hbond_atom_site_label_A
_geom_hbond_distance_DH
_geom_hbond_distance_HA
_geom_hbond_distance_DA
_geom_hbond_angle_DHA
_geom_hbond_site_symmetry_A
O7 H7 O1W 0.957(19) 2.13(4) 2.957(14) 143(5) 8_465
O7 H7 O4 0.957(19) 2.24(4) 2.996(6) 135(4) 8_465
